data_4022130
loop_
_publ_author_name
'Sang Ick Lee'
'Soo Min Kim'
'Mi Ra Choi'
'Sun Young Kim'
'Young Keun Chung'
'Won-Sik Han'
'Sang Ook Kang'

_publ_section_title
;
 Au(I)-Catalyzed Cyclization of Enynes Bearing an Olefinic Cycle
;
_journal_name_full 'Journal of Organic Chemistry'
_journal_page_first 9366
_journal_page_last 9372
_journal_paper_doi 10.1021/jo061254r
_journal_volume 71
_journal_year 2006
_chemical_formula_sum 'C27 H30 N2 O4 S2'
_chemical_formula_weight 510.16
_chemical_name_systematic
; 
 ? 
;
_space_group_IT_number 14
_symmetry_cell_setting monoclinic
_symmetry_space_group_name_Hall '-P 2ybc'
_symmetry_space_group_name_H-M 'P 1 21/c 1'
_atom_sites_solution_hydrogens geom
_atom_sites_solution_primary direct
_atom_sites_solution_secondary difmap
_audit_creation_method SHELXL-97
_cell_angle_alpha 90.00
_cell_angle_beta 97.708(3)
_cell_angle_gamma 90.00
_cell_formula_units_Z 4
_cell_length_a 13.5935(4)
_cell_length_b 9.6906(6)
_cell_length_c 19.9797(12)
_cell_measurement_temperature 293(2)
_cell_volume 2608.1(2)
_computing_cell_refinement 'HKL Scalepack (Otwinowski & Minor 1997)'
_computing_data_collection 'Collect (Nonius BV, 1997-2000)'
_computing_data_reduction 'HKL Denzo and Scalepack (Otwinowski & Minor 1997)'
_computing_molecular_graphics ORTEP32
_computing_structure_refinement 'SHELXL-97 (Sheldrick, 1997)'
_computing_structure_solution 'SHELXS-97 (Sheldrick, 1990)'
_diffrn_ambient_temperature 293(2)
_diffrn_detector_area_resol_mean 9
_diffrn_measured_fraction_theta_full 0.974
_diffrn_measured_fraction_theta_max 0.974
_diffrn_measurement_device_type KappaCCD
_diffrn_measurement_method '95mm CCD camera on \k-goniostat'
_diffrn_radiation_monochromator graphite
_diffrn_radiation_source 'fine-focus sealed tube'
_diffrn_radiation_type MoK\a
_diffrn_radiation_wavelength 0.71073
_diffrn_reflns_av_R_equivalents 0.0380
_diffrn_reflns_av_sigmaI/netI 0.0600
_diffrn_reflns_limit_h_max 17
_diffrn_reflns_limit_h_min -17
_diffrn_reflns_limit_k_max 11
_diffrn_reflns_limit_k_min -12
_diffrn_reflns_limit_l_max 25
_diffrn_reflns_limit_l_min -25
_diffrn_reflns_number 9776
_diffrn_reflns_theta_full 27.46
_diffrn_reflns_theta_max 27.46
_diffrn_reflns_theta_min 1.51
_exptl_absorpt_coefficient_mu 0.060
_exptl_crystal_colour white
_exptl_crystal_density_diffrn 0.324
_exptl_crystal_density_method 'not measured'
_exptl_crystal_description cubic
_exptl_crystal_F_000 268
_exptl_crystal_size_max 0.2
_exptl_crystal_size_mid 0.2
_exptl_crystal_size_min 0.1
_refine_diff_density_max 0.495
_refine_diff_density_min -0.608
_refine_diff_density_rms 0.193
_refine_ls_extinction_method none
_refine_ls_goodness_of_fit_ref 1.142
_refine_ls_hydrogen_treatment mixed
_refine_ls_matrix_type full
_refine_ls_number_parameters 319
_refine_ls_number_reflns 5816
_refine_ls_number_restraints 0
_refine_ls_restrained_S_all 1.142
_refine_ls_R_factor_all 0.1211
_refine_ls_R_factor_gt 0.0658
_refine_ls_shift/su_max 0.003
_refine_ls_shift/su_mean 0.000
_refine_ls_structure_factor_coef Fsqd
_refine_ls_weighting_details 'calc w=1/[\s^2^(Fo^2^)+(0.1109P)^2^+0.0000P] where P=(Fo^2^+2Fc^2^)/3'
_refine_ls_weighting_scheme calc
_refine_ls_wR_factor_gt 0.1686
_refine_ls_wR_factor_ref 0.2152
_reflns_number_gt 3508
_reflns_number_total 5816
_reflns_threshold_expression >2sigma(I)
_cod_data_source_file jo061254rsi20060620_095210.cif
_cod_original_sg_symbol_H-M 'P 21/c'
_cod_database_code 4022130

loop_
_symmetry_equiv_pos_as_xyz
'x, y, z'
'-x, y+1/2, -z+1/2'
'-x, -y, -z'
'x, -y-1/2, z-1/2'

loop_
_atom_site_label
_atom_site_type_symbol
_atom_site_fract_x
_atom_site_fract_y
_atom_site_fract_z
_atom_site_U_iso_or_equiv
_atom_site_adp_type
_atom_site_occupancy
_atom_site_symmetry_multiplicity
_atom_site_calc_flag
_atom_site_refinement_flags
S1 S 0.68340(6) 0.86714(9) 0.17530(4) 0.0508(3) Uani 1 1 d .
S2 S 0.14247(6) 0.61486(10) -0.02697(4) 0.0534(3) Uani 1 1 d .
N1 N 0.62619(18) 0.8582(3) 0.09833(13) 0.0463(6) Uani 1 1 d .
N2 N 0.23737(17) 0.7189(3) -0.02720(13) 0.0496(7) Uani 1 1 d .
O1 O 0.62237(17) 0.9477(3) 0.21277(13) 0.0684(7) Uani 1 1 d .
O2 O 0.78293(17) 0.9098(3) 0.16963(13) 0.0655(7) Uani 1 1 d .
O3 O 0.17992(18) 0.4784(3) -0.03256(15) 0.0765(8) Uani 1 1 d .
O4 O 0.06740(16) 0.6674(3) -0.07671(12) 0.0748(8) Uani 1 1 d .
C1 C 0.6883(4) 0.2783(5) 0.2758(3) 0.0940(14) Uani 1 1 d .
H1A H 0.6229 0.2533 0.2846 0.141 Uiso 1 1 calc R
H1B H 0.7343 0.2683 0.3164 0.141 Uiso 1 1 calc R
H1C H 0.7080 0.2192 0.2414 0.141 Uiso 1 1 calc R
C2 C 0.6881(3) 0.4266(4) 0.25224(18) 0.0594(9) Uani 1 1 d .
C3 C 0.7588(2) 0.4728(4) 0.21237(17) 0.0566(9) Uani 1 1 d .
H3 H 0.8062 0.4115 0.2006 0.068 Uiso 1 1 calc R
C4 C 0.7593(2) 0.6071(4) 0.19026(16) 0.0486(8) Uani 1 1 d .
H4 H 0.8068 0.6364 0.1639 0.058 Uiso 1 1 calc R
C5 C 0.6885(2) 0.6985(3) 0.20757(14) 0.0443(7) Uani 1 1 d .
C6 C 0.6175(2) 0.6543(4) 0.24623(17) 0.0547(9) Uani 1 1 d .
H6 H 0.5695 0.7152 0.2576 0.066 Uiso 1 1 calc R
C7 C 0.6185(3) 0.5187(4) 0.26779(17) 0.0630(10) Uani 1 1 d .
H7 H 0.5705 0.4894 0.2936 0.076 Uiso 1 1 calc R
C8 C 0.6724(2) 0.7818(4) 0.04722(16) 0.0517(8) Uani 1 1 d .
H8A H 0.6837 0.6860 0.0601 0.078 Uiso 1 1 calc R
H8B H 0.7347 0.8235 0.0395 0.078 Uiso 1 1 calc R
C9 C 0.5946(2) 0.7948(4) -0.01432(16) 0.0552(9) Uani 1 1 d .
H9 H 0.5968 0.8898 -0.0309 0.083 Uiso 1 1 calc R
C10 C 0.5000(2) 0.7782(4) 0.01641(15) 0.0496(8) Uani 1 1 d .
C11 C 0.5177(2) 0.8288(4) 0.08886(16) 0.0531(8) Uani 1 1 d .
H11A H 0.4795 0.9115 0.0947 0.080 Uiso 1 1 calc R
H11B H 0.5011 0.7584 0.1200 0.080 Uiso 1 1 calc R
C12 C 0.6000(2) 0.7023(4) -0.07169(18) 0.0611(10) Uani 1 1 d .
H12 H 0.6614 0.6867 -0.0861 0.073 Uiso 1 1 calc R
C13 C 0.5209(3) 0.6402(5) -0.10371(19) 0.0695(11) Uani 1 1 d .
H13 H 0.5284 0.5863 -0.1412 0.083 Uiso 1 1 calc R
C14 C 0.4200(3) 0.6523(5) -0.08270(19) 0.0727(12) Uani 1 1 d .
H14A H 0.3904 0.5612 -0.0832 0.109 Uiso 1 1 calc R
H14B H 0.3789 0.7086 -0.1155 0.109 Uiso 1 1 calc R
C15 C 0.4200(2) 0.7141(4) -0.01415(16) 0.0526(8) Uani 1 1 d .
C16 C 0.3280(2) 0.6876(4) 0.01996(16) 0.0571(9) Uani 1 1 d .
H16A H 0.3268 0.5919 0.0340 0.086 Uiso 1 1 calc R
H16B H 0.3300 0.7452 0.0599 0.086 Uiso 1 1 calc R
C17 C 0.2194(3) 0.8646(4) -0.04261(18) 0.0619(10) Uani 1 1 d .
H17A H 0.1661 0.8716 -0.0799 0.093 Uiso 1 1 calc R
H17B H 0.2786 0.9031 -0.0577 0.093 Uiso 1 1 calc R
C18 C 0.1934(3) 0.9495(4) 0.0135(2) 0.0616(9) Uani 1 1 d .
C19 C 0.1705(3) 1.0197(4) 0.0572(2) 0.0662(10) Uani 1 1 d .
C20 C 0.1397(4) 1.1044(5) 0.1117(2) 0.0930(14) Uani 1 1 d .
H20A H 0.1026 1.0487 0.1391 0.139 Uiso 1 1 calc R
H20B H 0.0990 1.1792 0.0925 0.139 Uiso 1 1 calc R
H20C H 0.1974 1.1407 0.1389 0.139 Uiso 1 1 calc R
C21 C 0.1007(2) 0.6271(3) 0.05282(17) 0.0486(8) Uani 1 1 d .
C22 C 0.0337(2) 0.7266(4) 0.06549(18) 0.0582(9) Uani 1 1 d .
H22 H 0.0070 0.7857 0.0311 0.070 Uiso 1 1 calc R
C23 C 0.0061(3) 0.7390(5) 0.1287(2) 0.0686(11) Uani 1 1 d .
H23 H -0.0399 0.8060 0.1367 0.082 Uiso 1 1 calc R
C24 C 0.0459(3) 0.6526(5) 0.18143(19) 0.0713(12) Uani 1 1 d .
C25 C 0.0186(3) 0.6684(7) 0.2508(2) 0.112(2) Uani 1 1 d .
H25A H -0.0182 0.5889 0.2618 0.168 Uiso 1 1 calc R
H25B H -0.0214 0.7495 0.2527 0.168 Uiso 1 1 calc R
H25C H 0.0778 0.6769 0.2826 0.168 Uiso 1 1 calc R
C26 C 0.1116(3) 0.5506(5) 0.1671(2) 0.0796(13) Uani 1 1 d .
H26 H 0.1375 0.4897 0.2009 0.096 Uiso 1 1 calc R
C27 C 0.1392(3) 0.5381(4) 0.1036(2) 0.0660(10) Uani 1 1 d .
H27 H 0.1837 0.4697 0.0949 0.079 Uiso 1 1 calc R

loop_
_atom_site_aniso_label
_atom_site_aniso_U_11
_atom_site_aniso_U_22
_atom_site_aniso_U_33
_atom_site_aniso_U_23
_atom_site_aniso_U_13
_atom_site_aniso_U_12
S1 0.0522(5) 0.0459(5) 0.0509(5) -0.0077(4) -0.0053(3) -0.0065(4)
S2 0.0443(5) 0.0640(6) 0.0521(5) -0.0102(4) 0.0075(3) -0.0117(4)
N1 0.0448(14) 0.0452(15) 0.0466(15) -0.0008(12) -0.0024(11) -0.0050(11)
N2 0.0427(14) 0.0610(19) 0.0448(15) 0.0025(13) 0.0052(11) -0.0093(12)
O1 0.0765(16) 0.0584(16) 0.0673(17) -0.0238(13) -0.0012(12) 0.0076(12)
O2 0.0543(14) 0.0638(16) 0.0737(17) 0.0001(14) -0.0079(11) -0.0222(12)
O3 0.0740(17) 0.0615(17) 0.099(2) -0.0258(16) 0.0291(14) -0.0113(13)
O4 0.0486(14) 0.118(2) 0.0545(15) -0.0043(15) -0.0061(11) -0.0131(14)
C1 0.125(4) 0.072(3) 0.083(3) 0.025(3) 0.007(3) -0.010(3)
C2 0.065(2) 0.061(2) 0.049(2) 0.0087(18) -0.0054(16) -0.0068(18)
C3 0.0524(19) 0.061(2) 0.054(2) -0.0014(18) -0.0011(15) 0.0084(16)
C4 0.0440(17) 0.061(2) 0.0406(17) 0.0007(15) 0.0051(13) -0.0029(15)
C5 0.0454(17) 0.050(2) 0.0357(16) -0.0034(14) -0.0015(12) -0.0015(14)
C6 0.0510(19) 0.069(2) 0.0454(19) -0.0027(17) 0.0095(14) 0.0062(16)
C7 0.059(2) 0.082(3) 0.049(2) 0.012(2) 0.0119(15) -0.006(2)
C8 0.0416(17) 0.065(2) 0.0488(19) 0.0022(17) 0.0054(13) -0.0115(15)
C9 0.0468(18) 0.070(2) 0.0485(19) 0.0037(18) 0.0049(14) -0.0036(16)
C10 0.0414(17) 0.061(2) 0.0456(18) -0.0014(16) 0.0032(13) -0.0017(15)
C11 0.0441(18) 0.067(2) 0.0465(19) -0.0085(17) 0.0001(13) 0.0029(15)
C12 0.048(2) 0.083(3) 0.054(2) -0.004(2) 0.0136(15) -0.0009(18)
C13 0.070(2) 0.093(3) 0.047(2) -0.015(2) 0.0156(17) -0.005(2)
C14 0.060(2) 0.104(3) 0.053(2) -0.021(2) 0.0079(16) -0.017(2)
C15 0.0465(18) 0.070(2) 0.0416(18) -0.0010(17) 0.0065(13) -0.0048(16)
C16 0.0470(18) 0.076(3) 0.0468(19) 0.0047(18) 0.0021(14) -0.0110(17)
C17 0.068(2) 0.066(3) 0.052(2) 0.0094(19) 0.0107(17) -0.0117(18)
C18 0.063(2) 0.061(2) 0.062(2) 0.013(2) 0.0145(18) -0.0091(18)
C19 0.067(2) 0.068(3) 0.065(3) 0.013(2) 0.0149(18) -0.002(2)
C20 0.103(3) 0.094(4) 0.085(3) -0.005(3) 0.023(3) 0.022(3)
C21 0.0401(17) 0.051(2) 0.055(2) 0.0019(16) 0.0084(13) -0.0127(14)
C22 0.0447(18) 0.069(2) 0.062(2) 0.0055(19) 0.0123(15) -0.0043(17)
C23 0.051(2) 0.086(3) 0.073(3) -0.009(2) 0.0244(18) -0.0074(19)
C24 0.050(2) 0.112(4) 0.052(2) -0.003(2) 0.0105(16) -0.029(2)
C25 0.086(3) 0.196(6) 0.057(3) -0.011(3) 0.020(2) -0.038(4)
C26 0.067(2) 0.108(4) 0.062(3) 0.026(3) 0.0021(19) -0.010(2)
C27 0.061(2) 0.065(3) 0.073(3) 0.010(2) 0.0119(18) -0.0024(18)

loop_
_atom_type_symbol
_atom_type_description
_atom_type_scat_dispersion_real
_atom_type_scat_dispersion_imag
_atom_type_scat_source
C C 0.0033 0.0016 'International Tables Vol C Tables 4.2.6.8 and 6.1.1.4'
H H 0.0000 0.0000 'International Tables Vol C Tables 4.2.6.8 and 6.1.1.4'
N N 0.0061 0.0033 'International Tables Vol C Tables 4.2.6.8 and 6.1.1.4'
O O 0.0106 0.0060 'International Tables Vol C Tables 4.2.6.8 and 6.1.1.4'
S S 0.1246 0.1234 'International Tables Vol C Tables 4.2.6.8 and 6.1.1.4'

loop_
_geom_angle_atom_site_label_1
_geom_angle_atom_site_label_2
_geom_angle_atom_site_label_3
_geom_angle
O1 S1 O2 120.42(16)
O1 S1 N1 106.71(15)
O2 S1 N1 106.07(14)
O1 S1 C5 108.36(16)
O2 S1 C5 107.82(15)
N1 S1 C5 106.70(13)
O4 S2 O3 120.54(18)
O4 S2 N2 105.64(16)
O3 S2 N2 106.31(14)
O4 S2 C21 108.64(16)
O3 S2 C21 107.11(17)
N2 S2 C21 108.05(14)
C8 N1 C11 108.9(2)
C8 N1 S1 119.3(2)
C11 N1 S1 118.0(2)
C17 N2 C16 115.7(3)
C17 N2 S2 119.1(2)
C16 N2 S2 117.5(2)
C7 C2 C3 117.9(4)
C7 C2 C1 121.5(4)
C3 C2 C1 120.5(4)
C4 C3 C2 121.3(3)
C3 C4 C5 119.4(3)
C6 C5 C4 120.1(3)
C6 C5 S1 119.8(3)
C4 C5 S1 119.9(2)
C7 C6 C5 119.3(3)
C2 C7 C6 121.9(3)
N1 C8 C9 101.9(3)
C12 C9 C10 112.9(3)
C12 C9 C8 118.8(3)
C10 C9 C8 101.6(2)
C15 C10 C9 123.6(3)
C15 C10 C11 127.3(3)
C9 C10 C11 108.6(2)
N1 C11 C10 102.2(2)
C13 C12 C9 122.3(3)
C12 C13 C14 123.2(3)
C13 C14 C15 113.8(3)
C10 C15 C14 120.5(3)
C10 C15 C16 122.9(3)
C14 C15 C16 116.3(3)
N2 C16 C15 110.1(3)
N2 C17 C18 115.5(3)
C19 C18 C17 178.0(4)
C18 C19 C20 178.4(4)
C22 C21 C27 119.9(3)
C22 C21 S2 121.0(3)
C27 C21 S2 119.0(3)
C23 C22 C21 120.1(4)
C22 C23 C24 121.1(4)
C26 C24 C23 117.8(4)
C26 C24 C25 120.9(5)
C23 C24 C25 121.3(5)
C27 C26 C24 121.1(4)
C26 C27 C21 120.0(4)

loop_
_geom_bond_atom_site_label_1
_geom_bond_atom_site_label_2
_geom_bond_distance
S1 O1 1.423(2)
S1 O2 1.434(2)
S1 N1 1.630(3)
S1 C5 1.755(3)
S2 O4 1.420(3)
S2 O3 1.427(3)
S2 N2 1.638(3)
S2 C21 1.767(3)
N1 C8 1.469(4)
N1 C11 1.489(4)
N2 C17 1.459(5)
N2 C16 1.478(4)
C1 C2 1.511(6)
C2 C7 1.366(5)
C2 C3 1.401(5)
C3 C4 1.375(5)
C4 C5 1.385(4)
C5 C6 1.383(4)
C6 C7 1.382(5)
C8 C9 1.515(4)
C9 C12 1.465(5)
C9 C10 1.507(4)
C10 C15 1.328(4)
C10 C11 1.517(4)
C12 C13 1.320(5)
C13 C14 1.491(5)
C14 C15 1.495(5)
C15 C16 1.524(4)
C17 C18 1.471(6)
C18 C19 1.181(5)
C19 C20 1.468(6)
C21 C22 1.373(5)
C21 C27 1.380(5)
C22 C23 1.371(5)
C23 C24 1.396(6)
C24 C26 1.388(6)
C24 C25 1.490(5)
C26 C27 1.375(5)

loop_
_cod_related_entry_id
_cod_related_entry_database
_cod_related_entry_code
1 ChemSpider 17253735
